data_7214518
loop_
_publ_author_name
'Huang, Shu-Yun'
'Li, Jian-Qiang'
'Liu, Shu-Juan'
'Ning, Yang'
'Meng, Li-Na'
'Li, Jin-Yuan'
'Luo, Ming-Biao'
'Luo, Feng'

_publ_section_title
;
 Construction and modulation of structural diversity in acylamide-MOFs
;
_journal_issue 25
_journal_name_full CrystEngComm
_journal_page_first 5608
_journal_paper_doi 10.1039/c4ce00490f
_journal_volume 16
_journal_year 2014
_chemical_formula_sum 'C90 H57 N15 O24 Zn3'
_chemical_formula_weight 1928.62
_chemical_name_systematic
; 
 ? 
;
_space_group_IT_number 61
_symmetry_cell_setting orthorhombic
_symmetry_space_group_name_Hall '-P 2ac 2ab'
_symmetry_space_group_name_H-M 'P b c a'
_atom_sites_solution_hydrogens geom
_atom_sites_solution_primary direct
_atom_sites_solution_secondary difmap
_audit_creation_method SHELXL-97
_cell_angle_alpha 90.00
_cell_angle_beta 90.00
_cell_angle_gamma 90.00
_cell_formula_units_Z 8
_cell_length_a 27.665(11)
_cell_length_b 21.903(7)
_cell_length_c 29.854(9)
_cell_measurement_reflns_used 7864
_cell_measurement_temperature 296(2)
_cell_measurement_theta_max 25.37
_cell_measurement_theta_min 2.21
_cell_volume 18090(11)
_computing_cell_refinement 'Bruker SMART'
_computing_data_collection 'Bruker SMART'
_computing_data_reduction 'Bruker SAINT'
_computing_molecular_graphics 'Bruker SHELXTL'
_computing_publication_material 'Bruker SHELXTL'
_computing_structure_refinement 'SHELXL-97 (Sheldrick, 1997)'
_computing_structure_solution 'SHELXS-97 (Sheldrick, 1990)'
_diffrn_ambient_temperature 296(2)
_diffrn_measured_fraction_theta_full 0.999
_diffrn_measured_fraction_theta_max 0.999
_diffrn_measurement_device_type 'CCD area detector'
_diffrn_measurement_method 'phi and omega scans'
_diffrn_radiation_monochromator graphite
_diffrn_radiation_source 'fine-focus sealed tube'
_diffrn_radiation_type MoK\a
_diffrn_radiation_wavelength 0.71073
_diffrn_reflns_av_R_equivalents 0.1122
_diffrn_reflns_av_sigmaI/netI 0.1021
_diffrn_reflns_limit_h_max 32
_diffrn_reflns_limit_h_min -32
_diffrn_reflns_limit_k_max 25
_diffrn_reflns_limit_k_min -26
_diffrn_reflns_limit_l_max 35
_diffrn_reflns_limit_l_min -35
_diffrn_reflns_number 74339
_diffrn_reflns_theta_full 25.00
_diffrn_reflns_theta_max 25.00
_diffrn_reflns_theta_min 1.81
_exptl_absorpt_coefficient_mu 0.872
_exptl_absorpt_correction_T_max 0.9102
_exptl_absorpt_correction_T_min 0.8246
_exptl_absorpt_correction_type multi-scan
_exptl_crystal_colour Colorless
_exptl_crystal_density_diffrn 1.416
_exptl_crystal_density_method 'not measured'
_exptl_crystal_description Block
_exptl_crystal_F_000 7872
_exptl_crystal_size_max 0.23
_exptl_crystal_size_mid 0.15
_exptl_crystal_size_min 0.11
_platon_squeeze_details ' ******************************************************************'
_refine_diff_density_max 0.928
_refine_diff_density_min -0.692
_refine_diff_density_rms 0.108
_refine_ls_extinction_coef 0.000016(16)
_refine_ls_extinction_expression Fc^*^=kFc[1+0.001xFc^2^\l^3^/sin(2\q)]^-1/4^
_refine_ls_extinction_method SHELXL
_refine_ls_goodness_of_fit_ref 0.977
_refine_ls_hydrogen_treatment mixed
_refine_ls_matrix_type full
_refine_ls_number_parameters 1190
_refine_ls_number_reflns 15890
_refine_ls_number_restraints 12
_refine_ls_restrained_S_all 0.985
_refine_ls_R_factor_all 0.1380
_refine_ls_R_factor_gt 0.0766
_refine_ls_shift/su_max 0.002
_refine_ls_shift/su_mean 0.000
_refine_ls_structure_factor_coef Fsqd
_refine_ls_weighting_details 'calc w=1/[\s^2^(Fo^2^)+(0.1050P)^2^+0.0000P] where P=(Fo^2^+2Fc^2^)/3'
_refine_ls_weighting_scheme calc
_refine_ls_wR_factor_gt 0.1852
_refine_ls_wR_factor_ref 0.2179
_reflns_number_gt 8361
_reflns_number_total 15890
_reflns_threshold_expression >2sigma(I)
_cod_data_source_file c4ce00490f2.cif
_cod_data_source_block 3
_cod_depositor_comments
;
The following automatic conversions were performed:

'_symmetry_cell_setting' value 'Orthorhombic' changed to
'orthorhombic' according to
/usr/data/users/saulius/crontab/automatic-downloads/rss-feeds/RSC/lib/dictionaries/cif_core.dic
dictionary named 'cif_core.dic' version 2.4.2 from 2011-04-26.

Automatic conversion script
Id: cif_fix_values 2281 2013-09-26 08:29:07Z andrius 

 Adding full bibliography for 7214516--7214522.cif.
;
_cod_original_sg_symbol_H-M Pbca
_cod_database_code 7214518

loop_
_symmetry_equiv_pos_as_xyz
'x, y, z'
'-x+1/2, -y, z+1/2'
'x+1/2, -y+1/2, -z'
'-x, y+1/2, -z+1/2'
'-x, -y, -z'
'x-1/2, y, -z-1/2'
'-x-1/2, y-1/2, z'
'x, -y-1/2, z-1/2'

loop_
_atom_site_label
_atom_site_type_symbol
_atom_site_fract_x
_atom_site_fract_y
_atom_site_fract_z
_atom_site_U_iso_or_equiv
_atom_site_adp_type
_atom_site_occupancy
_atom_site_symmetry_multiplicity
_atom_site_calc_flag
_atom_site_refinement_flags
C1 C 0.2335(3) -0.1407(3) 1.11660(17) 0.0504(17) Uani 1 1 d .
C2 C 0.6500(3) 0.2413(3) 1.00844(18) 0.068(2) Uani 1 1 d .
C3 C 0.3329(2) 0.3304(3) 0.96066(17) 0.0468(16) Uani 1 1 d .
C4 C 0.5538(3) -0.1384(3) 1.11778(16) 0.0453(16) Uani 1 1 d .
C5 C 0.5985(3) -0.0995(3) 1.11412(19) 0.0521(17) Uani 1 1 d .
C6 C 0.4741(3) -0.2155(3) 1.12760(19) 0.0554(18) Uani 1 1 d .
H6 H 0.4481 -0.2420 1.1309 0.066 Uiso 1 1 calc R
C7 C 0.3305(3) 0.2285(3) 1.00132(19) 0.063(2) Uani 1 1 d .
C8 C 0.0633(3) 0.0961(3) 1.01465(19) 0.063(2) Uani 1 1 d .
H8 H 0.0918 0.1089 1.0010 0.076 Uiso 1 1 calc R
C9 C 0.4171(3) -0.1291(3) 1.14141(18) 0.0546(18) Uani 1 1 d .
C10 C -0.1126(3) -0.1020(3) 1.13500(17) 0.0508(17) Uani 1 1 d .
C11 C -0.0224(3) 0.0983(3) 1.0222(2) 0.0586(18) Uani 1 1 d .
H11 H -0.0527 0.1128 1.0137 0.070 Uiso 1 1 calc R
C12 C 0.6684(3) 0.1378(3) 1.03280(16) 0.0501(17) Uani 1 1 d .
C13 C 0.0034(3) 0.3703(3) 0.91748(19) 0.0578(19) Uani 1 1 d .
C14 C 0.0247(3) 0.5143(3) 0.7184(2) 0.063(2) Uani 1 1 d .
H14 H 0.0221 0.5566 0.7189 0.076 Uiso 1 1 calc R
C15 C -0.0704(3) -0.0600(3) 1.12937(18) 0.0565(19) Uani 1 1 d .
C16 C 0.6618(3) 0.4104(3) 0.86288(17) 0.0570(19) Uani 1 1 d .
C17 C 0.6896(3) 0.3789(3) 0.93968(16) 0.0474(16) Uani 1 1 d .
C18 C 0.2793(3) -0.1064(3) 1.10582(19) 0.0530(17) Uani 1 1 d .
C19 C -0.1066(3) -0.1639(3) 1.13540(17) 0.0511(17) Uani 1 1 d .
H19 H -0.0763 -0.1816 1.1323 0.061 Uiso 1 1 calc R
C20 C -0.2534(4) -0.0863(6) 1.1451(2) 0.101(4) Uani 1 1 d .
C21 C 0.3161(3) 0.3324(3) 0.88034(17) 0.0507(17) Uani 1 1 d .
C22 C 0.3720(4) 0.0281(3) 1.0494(3) 0.098(3) Uani 1 1 d .
H22 H 0.3799 -0.0112 1.0401 0.118 Uiso 1 1 calc R
C23 C 0.0985(3) -0.1132(3) 1.1343(2) 0.0542(18) Uani 1 1 d .
C24 C 0.1878(3) -0.1125(3) 1.11878(16) 0.0492(17) Uani 1 1 d .
H24 H 0.1851 -0.0715 1.1110 0.059 Uiso 1 1 calc R
C25 C 0.3095(3) 0.2718(3) 0.88082(18) 0.0568(19) Uani 1 1 d .
H25 H 0.3013 0.2519 0.8544 0.068 Uiso 1 1 calc R
C26 C 0.6647(3) 0.3645(3) 0.89849(17) 0.0542(19) Uani 1 1 d .
C27 C 0.1467(3) -0.1437(3) 1.13210(17) 0.0449(16) Uani 1 1 d .
C28 C 0.4677(3) -0.1529(3) 1.13291(17) 0.0478(17) Uani 1 1 d .
C29 C 0.6716(3) 0.3900(3) 0.74169(19) 0.068(2) Uani 1 1 d .
H29 H 0.6755 0.3478 0.7422 0.082 Uiso 1 1 calc R
C30 C 0.5087(3) -0.1162(3) 1.12826(18) 0.0492(16) Uani 1 1 d .
H30 H 0.5053 -0.0743 1.1325 0.059 Uiso 1 1 calc R
C31 C -0.0029(3) 0.4015(3) 0.83622(19) 0.062(2) Uani 1 1 d .
C32 C 0.3876(3) 0.4856(3) 0.72482(19) 0.065(2) Uani 1 1 d .
H32 H 0.4169 0.5013 0.7148 0.078 Uiso 1 1 calc R
C33 C 0.7112(3) 0.3506(3) 1.01503(17) 0.068(2) Uani 1 1 d .
H33 H 0.7092 0.3238 1.0391 0.081 Uiso 1 1 calc R
C34 C 0.0242(3) 0.4212(3) 0.75862(18) 0.0557(18) Uani 1 1 d .
C35 C -0.0096(3) 0.2640(3) 0.9379(2) 0.0615(19) Uani 1 1 d .
C36 C 0.0635(3) 0.0507(3) 1.04714(19) 0.0555(17) Uani 1 1 d .
H36 H 0.0932 0.0341 1.0553 0.067 Uiso 1 1 calc R
C37 C 0.7033(3) 0.0488(3) 1.0628(2) 0.068(2) Uani 1 1 d .
H37 H 0.7288 0.0212 1.0629 0.081 Uiso 1 1 calc R
C38 C 0.3273(3) 0.2661(3) 0.95947(17) 0.0514(17) Uani 1 1 d .
C39 C 0.3309(3) 0.4277(3) 0.9238(2) 0.063(2) Uani 1 1 d .
H39 H 0.3273 0.4507 0.8978 0.076 Uiso 1 1 calc R
C40 C 0.0187(3) 0.1220(3) 1.00308(19) 0.0538(18) Uani 1 1 d .
C41 C 0.3469(3) 0.4231(3) 1.0015(2) 0.067(2) Uani 1 1 d .
H41 H 0.3543 0.4431 1.0281 0.081 Uiso 1 1 calc R
C42 C 0.6650(3) 0.4211(3) 0.78040(17) 0.0498(17) Uani 1 1 d .
C43 C -0.1597(3) -0.0785(3) 1.13886(18) 0.0569(19) Uani 1 1 d .
H43 H -0.1634 -0.0363 1.1383 0.068 Uiso 1 1 calc R
C44 C 0.0172(3) 0.4294(3) 0.9316(2) 0.076(3) Uani 1 1 d .
H44 H 0.0184 0.4607 0.9106 0.091 Uiso 1 1 calc R
C45 C 0.1512(3) -0.2041(3) 1.14555(19) 0.0549(18) Uani 1 1 d .
H45 H 0.1246 -0.2258 1.1560 0.066 Uiso 1 1 calc R
C46 C 0.0285(4) 0.4416(3) 0.9738(2) 0.086(3) Uani 1 1 d .
H46 H 0.0380 0.4810 0.9815 0.103 Uiso 1 1 calc R
C47 C 0.3865(3) 0.4578(3) 0.7659(2) 0.067(2) Uani 1 1 d .
H47 H 0.4142 0.4558 0.7835 0.080 Uiso 1 1 calc R
C48 C -0.1489(3) -0.1999(3) 1.14080(19) 0.0550(18) Uani 1 1 d .
C49 C 0.0219(3) 0.4831(3) 0.75850(19) 0.064(2) Uani 1 1 d .
H49 H 0.0183 0.5044 0.7853 0.077 Uiso 1 1 calc R
C50 C 0.3147(3) 0.2373(3) 0.92045(19) 0.0565(19) Uani 1 1 d .
H50 H 0.3096 0.1954 0.9201 0.068 Uiso 1 1 calc R
C51 C 0.0027(3) 0.3242(3) 0.9507(2) 0.0602(19) Uani 1 1 d .
C52 C 0.3606(3) 0.1295(3) 1.02894(19) 0.066(2) Uani 1 1 d .
C53 C 0.3265(3) 0.3639(3) 0.92108(17) 0.0492(17) Uani 1 1 d .
C54 C 0.7382(4) 0.4010(4) 1.0190(2) 0.086(3) Uani 1 1 d .
H54 H 0.7543 0.4087 1.0458 0.103 Uiso 1 1 calc R
C55 C 0.3073(3) 0.4694(4) 0.7141(2) 0.080(3) Uani 1 1 d .
H55 H 0.2797 0.4738 0.6966 0.096 Uiso 1 1 calc R
C56 C 0.7040(3) 0.0951(3) 1.03201(19) 0.067(2) Uani 1 1 d .
H56 H 0.7285 0.0973 1.0108 0.081 Uiso 1 1 calc R
C57 C 0.6584(3) 0.2829(3) 0.96968(17) 0.059(2) Uani 1 1 d .
C58 C 0.6306(3) 0.1315(3) 1.0637(2) 0.068(2) Uani 1 1 d .
H58 H 0.6052 0.1592 1.0647 0.082 Uiso 1 1 calc R
C59 C 0.5191(3) -0.2378(3) 1.1175(2) 0.0537(18) Uani 1 1 d .
C60 C 0.6587(3) 0.4823(3) 0.77773(17) 0.073(3) Uani 1 1 d .
H60 H 0.6543 0.5056 0.8034 0.088 Uiso 1 1 calc R
C61 C 0.6861(3) 0.3372(3) 0.97575(16) 0.0542(19) Uani 1 1 d .
C62 C 0.6400(3) 0.3117(3) 0.89428(18) 0.061(2) Uani 1 1 d .
H62 H 0.6245 0.3027 0.8674 0.073 Uiso 1 1 calc R
C63 C -0.2012(3) -0.1141(4) 1.14353(18) 0.064(2) Uani 1 1 d .
C64 C 0.3032(3) 0.4409(4) 0.7546(2) 0.085(3) Uani 1 1 d .
H64 H 0.2733 0.4270 0.7644 0.102 Uiso 1 1 calc R
C65 C 0.3567(4) 0.0924(4) 1.1020(2) 0.109(3) Uani 1 1 d U
H65 H 0.3543 0.1017 1.1323 0.130 Uiso 1 1 calc R
C66 C 0.6726(3) 0.4206(3) 0.70195(18) 0.070(2) Uani 1 1 d .
H66 H 0.6781 0.3984 0.6759 0.084 Uiso 1 1 calc R
C67 C 0.2380(3) -0.2019(3) 1.1271(2) 0.064(2) Uani 1 1 d .
H67 H 0.2672 -0.2226 1.1238 0.076 Uiso 1 1 calc R
C68 C -0.0151(3) 0.2158(3) 0.9738(3) 0.067(2) Uani 1 1 d .
C69 C 0.0357(3) 0.4269(3) 0.67980(19) 0.073(2) Uani 1 1 d .
H69 H 0.0414 0.4065 0.6530 0.088 Uiso 1 1 calc R
C70 C 0.6326(3) 0.0831(3) 1.0923(2) 0.068(2) Uani 1 1 d .
H70 H 0.6079 0.0785 1.1131 0.081 Uiso 1 1 calc R
C71 C 0.3085(3) 0.3621(3) 0.8352(2) 0.064(2) Uani 1 1 d .
C72 C 0.5595(3) -0.2011(3) 1.11184(18) 0.0547(17) Uani 1 1 d .
H72 H 0.5894 -0.2177 1.1044 0.066 Uiso 1 1 calc R
C73 C 0.1964(3) -0.2311(3) 1.1431(2) 0.0585(18) Uani 1 1 d .
C74 C 0.0132(3) 0.3394(4) 0.9958(2) 0.078(3) Uani 1 1 d .
H74 H 0.0110 0.3096 1.0179 0.094 Uiso 1 1 calc R
C75 C 0.0326(3) 0.3929(3) 0.7181(2) 0.077(3) Uani 1 1 d .
H75 H 0.0362 0.3507 0.7169 0.093 Uiso 1 1 calc R
C76 C -0.0174(3) 0.2498(3) 0.8956(2) 0.067(2) Uani 1 1 d .
H76 H -0.0246 0.2096 0.8879 0.081 Uiso 1 1 calc R
C77 C -0.0187(3) 0.0527(3) 1.0542(2) 0.0581(19) Uani 1 1 d .
H77 H -0.0468 0.0375 1.0671 0.070 Uiso 1 1 calc R
C78 C 0.6591(3) 0.5088(3) 0.73658(18) 0.075(3) Uani 1 1 d .
H78 H 0.6540 0.5507 0.7352 0.090 Uiso 1 1 calc R
C79 C 0.0263(4) 0.3970(4) 1.0069(2) 0.104(4) Uani 1 1 d .
H79 H 0.0339 0.4066 1.0364 0.125 Uiso 1 1 calc R
C80 C -0.0149(3) 0.2948(3) 0.8615(2) 0.063(2) Uani 1 1 d .
H80 H -0.0199 0.2838 0.8318 0.076 Uiso 1 1 calc R
C81 C -0.0053(3) 0.3536(3) 0.87215(19) 0.0558(18) Uani 1 1 d .
C82 C 0.7427(3) 0.4418(3) 0.9838(2) 0.081(3) Uani 1 1 d .
H82 H 0.7617 0.4765 0.9870 0.098 Uiso 1 1 calc R
C83 C 0.3430(3) 0.3626(3) 1.00088(19) 0.061(2) Uani 1 1 d .
H83 H 0.3469 0.3409 1.0274 0.073 Uiso 1 1 calc R
C84 C 0.3399(3) 0.4564(3) 0.9622(2) 0.072(2) Uani 1 1 d .
H84 H 0.3416 0.4988 0.9629 0.086 Uiso 1 1 calc R
C85 C 0.6375(3) 0.2704(3) 0.93003(18) 0.071(2) Uani 1 1 d .
H85 H 0.6211 0.2337 0.9263 0.085 Uiso 1 1 calc R
C86 C 0.3536(4) 0.1409(4) 1.0718(3) 0.117(3) Uani 1 1 d U
H86 H 0.3468 0.1803 1.0817 0.140 Uiso 1 1 calc R
C87 C 0.3436(3) 0.4330(3) 0.78086(19) 0.0528(17) Uani 1 1 d .
C88 C 0.7192(3) 0.4307(3) 0.9446(2) 0.069(2) Uani 1 1 d .
H88 H 0.7227 0.4578 0.9208 0.083 Uiso 1 1 calc R
C89 C -0.1944(3) -0.1762(4) 1.1443(2) 0.068(2) Uani 1 1 d .
H89 H -0.2208 -0.2022 1.1472 0.082 Uiso 1 1 calc R
C90 C 0.3713(4) 0.0731(4) 1.0174(2) 0.101(3) Uani 1 1 d .
H90 H 0.3784 0.0638 0.9878 0.122 Uiso 1 1 calc R
N1 N 0.3627(2) 0.0361(2) 1.09158(16) 0.0630(17) Uani 1 1 d .
N2 N 0.3554(2) 0.1750(2) 0.99592(15) 0.0603(16) Uani 1 1 d .
H2 H 0.3689 0.1685 0.9704 0.072 Uiso 1 1 d R
N3 N 0.3428(2) 0.4031(2) 0.82202(15) 0.0598(16) Uani 1 1 d .
H3 H 0.3656 0.4112 0.8406 0.072 Uiso 1 1 d R
N4 N 0.3492(2) 0.4913(2) 0.69836(15) 0.0511(14) Uani 1 1 d .
N5 N 0.2006(3) -0.2945(3) 1.1589(3) 0.086(2) Uani 1 1 d .
N6 N 0.0243(2) 0.0294(2) 1.06724(15) 0.0442(13) Uani 1 1 d .
N7 N 0.0180(2) 0.1708(2) 0.97377(15) 0.0647(17) Uani 1 1 d .
H7 H 0.0405 0.1726 0.9539 0.078 Uiso 1 1 d R
N8 N 0.0193(2) 0.3850(2) 0.79705(16) 0.0648(17) Uani 1 1 d .
H8A H 0.0314 0.3488 0.7959 0.078 Uiso 1 1 d R
N9 N 0.0311(2) 0.4865(2) 0.67849(14) 0.0515(14) Uani 1 1 d .
N10 N -0.1427(4) -0.2653(3) 1.1439(2) 0.084(2) Uani 1 1 d .
N11 N 0.6688(2) 0.0413(2) 1.09213(15) 0.0501(13) Uani 1 1 d .
N12 N 0.6698(2) 0.1855(2) 1.00201(14) 0.0613(17) Uani 1 1 d .
H12 H 0.6844 0.1790 0.9771 0.074 Uiso 1 1 d R
N13 N 0.6657(2) 0.3880(2) 0.82042(14) 0.0590(16) Uani 1 1 d .
H13 H 0.6691 0.3491 0.8180 0.071 Uiso 1 1 d R
N14 N 0.6661(2) 0.4797(2) 0.69842(14) 0.0489(14) Uani 1 1 d .
N15 N 0.5248(3) -0.3038(3) 1.1131(2) 0.0738(19) Uani 1 1 d .
O1 O 0.28687(18) -0.06011(19) 1.13047(13) 0.0620(13) Uani 1 1 d .
O2 O 0.3075(2) -0.1232(2) 1.07617(14) 0.0795(16) Uani 1 1 d .
O3 O 0.08895(18) -0.07231(18) 1.10584(13) 0.0579(12) Uani 1 1 d .
O4 O 0.0685(2) -0.1267(2) 1.16462(15) 0.0746(15) Uani 1 1 d .
O5 O 0.2384(3) -0.3211(3) 1.1517(3) 0.128(3) Uani 1 1 d .
O6 O 0.1656(3) -0.3164(2) 1.1786(2) 0.103(2) Uani 1 1 d .
O7 O 0.41315(18) -0.07313(19) 1.13344(14) 0.0632(13) Uani 1 1 d .
O8 O 0.3849(2) -0.1621(2) 1.15549(18) 0.0856(16) Uani 1 1 d .
O9 O 0.6017(2) -0.0575(2) 1.14280(14) 0.0710(14) Uani 1 1 d .
O10 O 0.6299(2) -0.1099(2) 1.08554(16) 0.0737(15) Uani 1 1 d .
O11 O 0.5658(3) -0.3250(2) 1.1156(2) 0.103(2) Uani 1 1 d .
O12 O 0.4882(3) -0.3327(2) 1.1075(2) 0.102(2) Uani 1 1 d .
O13 O -0.02953(18) -0.08454(19) 1.11735(14) 0.0584(12) Uani 1 1 d .
O14 O -0.0754(2) -0.00517(19) 1.13673(13) 0.0716(16) Uani 1 1 d .
O15 O -0.2564(4) -0.0357(5) 1.1354(2) 0.171(5) Uani 1 1 d .
O16 O -0.2855(3) -0.1188(5) 1.1609(4) 0.178(5) Uani 1 1 d .
O17 O -0.1789(3) -0.2958(3) 1.1443(3) 0.156(4) Uani 1 1 d .
O18 O -0.1022(3) -0.2862(3) 1.1460(2) 0.105(2) Uani 1 1 d .
O19 O 0.6268(2) 0.25721(19) 1.04152(13) 0.089(2) Uani 1 1 d .
O20 O 0.6550(2) 0.4639(2) 0.87014(13) 0.0816(19) Uani 1 1 d .
O21 O 0.3142(3) 0.2452(2) 1.03618(14) 0.112(3) Uani 1 1 d .
O22 O 0.2760(2) 0.3449(3) 0.81102(17) 0.101(2) Uani 1 1 d .
O23 O -0.0465(3) 0.2207(3) 1.0025(2) 0.124(3) Uani 1 1 d .
O24 O -0.0203(2) 0.4517(2) 0.84159(15) 0.0855(19) Uani 1 1 d .
Zn1 Zn 0.35275(3) -0.03025(3) 1.136554(19) 0.0463(2) Uani 1 1 d .
Zn2 Zn 0.02699(3) -0.03161(3) 1.11895(2) 0.0474(2) Uani 1 1 d .
Zn3 Zn 0.66920(3) -0.02504(3) 1.139151(19) 0.0440(2) Uani 1 1 d .

loop_
_atom_site_aniso_label
_atom_site_aniso_U_11
_atom_site_aniso_U_22
_atom_site_aniso_U_33
_atom_site_aniso_U_23
_atom_site_aniso_U_13
_atom_site_aniso_U_12
C1 0.064(5) 0.046(3) 0.041(3) -0.004(2) 0.002(3) 0.005(4)
C2 0.123(8) 0.047(4) 0.033(3) 0.003(2) 0.000(4) -0.005(4)
C3 0.047(4) 0.049(3) 0.044(3) 0.010(2) 0.004(3) 0.008(3)
C4 0.055(5) 0.045(3) 0.035(3) 0.004(2) 0.006(3) -0.005(3)
C5 0.063(5) 0.048(3) 0.045(3) 0.002(3) 0.002(3) -0.010(4)
C6 0.056(5) 0.055(4) 0.056(3) -0.005(3) -0.002(4) -0.010(4)
C7 0.099(7) 0.044(3) 0.047(3) 0.013(3) 0.003(4) 0.007(4)
C8 0.078(6) 0.058(4) 0.054(3) 0.010(3) 0.013(4) -0.002(4)
C9 0.071(6) 0.055(4) 0.038(3) -0.005(3) -0.003(3) 0.001(4)
C10 0.066(5) 0.050(3) 0.037(3) 0.010(2) 0.004(3) 0.008(4)
C11 0.055(5) 0.051(4) 0.070(4) 0.019(3) 0.000(4) 0.007(4)
C12 0.070(5) 0.048(3) 0.032(3) 0.001(2) 0.001(3) 0.004(4)
C13 0.072(6) 0.052(4) 0.050(3) 0.015(3) 0.009(4) 0.012(4)
C14 0.078(6) 0.053(4) 0.058(4) 0.002(3) 0.008(4) -0.003(4)
C15 0.080(6) 0.053(4) 0.036(3) 0.009(3) 0.004(3) -0.002(4)
C16 0.085(6) 0.047(4) 0.039(3) 0.009(3) 0.000(3) -0.002(4)
C17 0.058(5) 0.048(3) 0.036(3) 0.000(2) -0.003(3) 0.003(3)
C18 0.055(5) 0.062(4) 0.042(3) -0.001(3) -0.009(3) 0.005(4)
C19 0.056(5) 0.055(4) 0.042(3) -0.004(3) 0.004(3) 0.009(4)
C20 0.094(9) 0.171(11) 0.039(4) -0.052(5) 0.028(5) 0.009(9)
C21 0.052(5) 0.058(4) 0.042(3) 0.013(3) 0.002(3) 0.007(3)
C22 0.141(10) 0.072(5) 0.080(5) 0.037(4) 0.050(6) 0.043(5)
C23 0.060(5) 0.052(4) 0.050(3) -0.009(3) 0.005(4) -0.002(4)
C24 0.073(6) 0.039(3) 0.035(3) -0.004(2) -0.003(3) 0.006(4)
C25 0.069(6) 0.060(4) 0.042(3) 0.010(3) 0.004(3) 0.001(4)
C26 0.081(6) 0.047(3) 0.035(3) 0.004(2) 0.003(3) 0.000(4)
C27 0.048(5) 0.046(3) 0.041(3) -0.001(2) -0.002(3) 0.006(3)
C28 0.062(5) 0.043(3) 0.039(3) -0.004(2) 0.003(3) -0.002(4)
C29 0.107(7) 0.045(4) 0.052(3) 0.003(3) -0.001(4) 0.003(4)
C30 0.058(5) 0.041(3) 0.049(3) -0.005(2) -0.001(3) -0.002(4)
C31 0.078(6) 0.064(4) 0.045(3) 0.010(3) 0.008(4) 0.017(4)
C32 0.063(5) 0.087(5) 0.046(3) 0.019(3) -0.002(4) -0.012(4)
C33 0.108(7) 0.064(4) 0.030(3) 0.003(3) -0.009(4) 0.005(5)
C34 0.068(6) 0.057(4) 0.042(3) 0.011(3) 0.007(3) 0.005(4)
C35 0.066(6) 0.054(4) 0.065(4) 0.020(3) 0.004(4) 0.003(4)
C36 0.048(5) 0.065(4) 0.053(3) 0.003(3) 0.004(4) 0.008(4)
C37 0.086(7) 0.067(4) 0.050(3) 0.005(3) 0.015(4) 0.027(4)
C38 0.063(5) 0.051(3) 0.040(3) 0.010(2) 0.009(3) 0.002(4)
C39 0.080(6) 0.049(4) 0.061(4) 0.018(3) 0.020(4) 0.009(4)
C40 0.055(5) 0.061(4) 0.046(3) 0.010(3) 0.012(3) 0.012(4)
C41 0.086(7) 0.058(4) 0.058(4) -0.005(3) 0.003(4) -0.005(4)
C42 0.063(5) 0.048(3) 0.038(3) 0.005(2) 0.002(3) 0.006(3)
C43 0.069(6) 0.060(4) 0.042(3) 0.005(3) 0.002(4) 0.023(4)
C44 0.117(8) 0.056(4) 0.056(4) 0.005(3) 0.014(4) 0.000(5)
C45 0.059(5) 0.051(4) 0.055(3) -0.002(3) 0.003(3) 0.005(4)
C46 0.127(9) 0.071(5) 0.060(4) -0.008(4) 0.008(5) 0.000(5)
C47 0.062(5) 0.089(5) 0.050(3) 0.020(3) -0.005(4) -0.010(5)
C48 0.066(6) 0.044(4) 0.055(3) -0.006(3) 0.006(4) -0.006(4)
C49 0.101(7) 0.053(4) 0.038(3) 0.003(3) 0.006(4) 0.008(4)
C50 0.071(6) 0.043(3) 0.056(3) 0.010(3) 0.007(4) 0.002(4)
C51 0.070(6) 0.051(4) 0.060(4) 0.018(3) 0.011(4) 0.009(4)
C52 0.100(7) 0.055(4) 0.043(3) 0.013(3) 0.003(4) -0.013(4)
C53 0.060(5) 0.050(3) 0.038(3) 0.009(2) 0.005(3) 0.003(3)
C54 0.116(9) 0.090(6) 0.051(4) -0.004(4) -0.018(4) -0.022(6)
C55 0.066(6) 0.112(6) 0.061(4) 0.040(4) -0.022(4) -0.025(5)
C56 0.087(7) 0.062(4) 0.053(3) 0.008(3) 0.024(4) 0.021(4)
C57 0.099(7) 0.045(3) 0.032(3) 0.005(2) 0.006(3) 0.000(4)
C58 0.079(6) 0.055(4) 0.070(4) 0.011(3) 0.007(4) 0.014(4)
C59 0.060(5) 0.045(3) 0.056(3) -0.002(3) 0.003(4) -0.016(4)
C60 0.135(8) 0.058(4) 0.027(3) 0.001(2) 0.010(4) 0.020(4)
C61 0.082(6) 0.049(3) 0.031(3) 0.001(2) -0.004(3) 0.001(4)
C62 0.087(6) 0.060(4) 0.036(3) 0.003(3) -0.011(3) -0.014(4)
C63 0.061(6) 0.093(5) 0.037(3) -0.009(3) 0.002(4) 0.017(5)
C64 0.049(5) 0.128(7) 0.078(5) 0.050(5) -0.006(4) -0.016(5)
C65 0.195(9) 0.082(5) 0.049(3) -0.004(4) -0.003(5) 0.018(6)
C66 0.116(8) 0.057(4) 0.038(3) -0.005(3) -0.006(4) -0.001(4)
C67 0.073(6) 0.049(4) 0.069(4) -0.004(3) -0.012(4) 0.003(4)
C68 0.051(5) 0.063(4) 0.088(5) 0.027(4) 0.017(4) 0.005(4)
C69 0.122(8) 0.056(4) 0.042(3) -0.005(3) 0.002(4) 0.005(4)
C70 0.055(5) 0.083(5) 0.064(4) 0.013(4) 0.008(4) 0.005(5)
C71 0.072(6) 0.070(4) 0.050(4) 0.019(3) 0.000(4) -0.008(4)
C72 0.057(5) 0.056(4) 0.052(3) 0.001(3) -0.004(3) 0.004(4)
C73 0.056(5) 0.039(3) 0.081(4) 0.002(3) -0.007(4) 0.003(4)
C74 0.111(8) 0.078(5) 0.045(3) 0.009(3) 0.014(4) 0.006(5)
C75 0.126(8) 0.053(4) 0.054(4) 0.008(3) 0.014(4) 0.004(4)
C76 0.082(7) 0.051(4) 0.070(4) 0.006(3) 0.009(4) -0.003(4)
C77 0.054(5) 0.058(4) 0.063(4) 0.016(3) 0.011(4) -0.005(4)
C78 0.131(9) 0.053(4) 0.041(3) 0.007(3) 0.010(4) 0.012(4)
C79 0.165(11) 0.099(6) 0.050(4) -0.003(4) 0.030(5) 0.006(7)
C80 0.073(6) 0.067(4) 0.051(3) 0.004(3) 0.001(4) -0.014(4)
C81 0.064(5) 0.056(4) 0.048(3) 0.014(3) 0.005(3) 0.009(4)
C82 0.099(8) 0.072(5) 0.073(4) -0.006(4) -0.013(5) -0.026(5)
C83 0.078(6) 0.062(4) 0.043(3) 0.008(3) 0.002(3) 0.004(4)
C84 0.094(7) 0.052(4) 0.069(4) 0.000(3) 0.019(4) -0.003(4)
C85 0.112(7) 0.063(4) 0.037(3) 0.001(3) -0.003(4) -0.023(4)
C86 0.213(9) 0.069(5) 0.068(4) 0.015(4) 0.007(5) 0.013(5)
C87 0.050(5) 0.063(4) 0.045(3) 0.011(3) -0.001(3) -0.008(4)
C88 0.090(7) 0.060(4) 0.057(4) 0.003(3) -0.008(4) -0.021(4)
C89 0.059(6) 0.082(5) 0.063(4) -0.019(4) 0.020(4) -0.014(5)
C90 0.155(10) 0.081(6) 0.068(4) 0.031(4) 0.039(5) 0.039(6)
N1 0.091(5) 0.051(3) 0.047(3) 0.004(2) -0.016(3) 0.008(3)
N2 0.084(5) 0.054(3) 0.043(2) 0.014(2) 0.008(3) 0.001(3)
N3 0.059(4) 0.080(4) 0.040(2) 0.017(2) -0.002(3) -0.006(3)
N4 0.056(4) 0.056(3) 0.041(2) 0.006(2) 0.001(3) -0.006(3)
N5 0.089(7) 0.051(4) 0.119(5) 0.006(4) -0.012(5) 0.003(4)
N6 0.050(4) 0.040(3) 0.042(2) -0.0054(19) -0.001(3) -0.001(3)
N7 0.079(5) 0.064(3) 0.051(3) 0.027(2) 0.020(3) 0.013(3)
N8 0.087(5) 0.057(3) 0.051(3) 0.012(2) 0.013(3) 0.011(3)
N9 0.063(4) 0.049(3) 0.042(2) 0.000(2) 0.006(3) -0.001(3)
N10 0.109(7) 0.065(4) 0.080(4) -0.010(3) 0.027(5) -0.010(5)
N11 0.053(4) 0.055(3) 0.042(2) 0.003(2) 0.004(3) 0.003(3)
N12 0.101(6) 0.049(3) 0.034(2) 0.007(2) 0.010(3) 0.010(3)
N13 0.091(5) 0.049(3) 0.037(2) 0.011(2) -0.001(3) 0.010(3)
N14 0.066(4) 0.046(3) 0.035(2) 0.0048(19) -0.004(2) 0.009(3)
N15 0.086(6) 0.047(4) 0.089(4) 0.002(3) 0.015(4) -0.003(4)
O1 0.064(4) 0.063(3) 0.060(2) -0.016(2) 0.005(2) -0.004(3)
O2 0.089(5) 0.094(4) 0.055(3) -0.016(2) 0.015(3) -0.005(3)
O3 0.060(3) 0.056(2) 0.058(2) 0.0116(19) -0.002(2) 0.011(2)
O4 0.079(4) 0.073(3) 0.072(3) 0.016(2) 0.018(3) 0.018(3)
O5 0.101(6) 0.058(3) 0.226(8) 0.021(4) 0.001(6) 0.021(4)
O6 0.122(6) 0.062(3) 0.123(5) 0.022(3) 0.025(4) 0.001(4)
O7 0.058(4) 0.048(3) 0.083(3) -0.002(2) 0.002(3) 0.004(2)
O8 0.067(4) 0.074(3) 0.116(4) 0.026(3) 0.022(3) -0.001(3)
O9 0.072(4) 0.079(3) 0.062(3) -0.012(2) 0.007(3) -0.018(3)
O10 0.080(4) 0.067(3) 0.075(3) 0.005(2) 0.027(3) -0.006(3)
O11 0.080(5) 0.066(4) 0.165(6) -0.003(3) 0.016(5) 0.024(4)
O12 0.112(6) 0.053(3) 0.141(5) -0.012(3) 0.039(5) -0.020(4)
O13 0.048(3) 0.058(3) 0.070(3) 0.003(2) 0.010(3) -0.003(3)
O14 0.107(5) 0.048(3) 0.059(2) 0.001(2) 0.018(3) -0.009(3)
O15 0.156(9) 0.239(10) 0.118(6) 0.093(6) 0.063(5) 0.118(8)
O16 0.059(5) 0.204(9) 0.271(11) -0.139(8) 0.035(6) -0.014(6)
O17 0.148(8) 0.076(4) 0.245(9) -0.017(5) 0.103(7) -0.041(5)
O18 0.133(7) 0.061(4) 0.120(5) -0.001(3) -0.014(5) 0.014(4)
O19 0.166(7) 0.056(3) 0.045(2) 0.0040(19) 0.028(3) 0.013(3)
O20 0.151(6) 0.049(3) 0.045(2) 0.0081(18) -0.007(3) 0.003(3)
O21 0.224(8) 0.066(3) 0.046(3) 0.012(2) 0.042(4) 0.018(4)
O22 0.102(5) 0.125(5) 0.075(3) 0.046(3) -0.035(3) -0.045(4)
O23 0.123(6) 0.091(4) 0.159(6) 0.069(4) 0.081(5) 0.038(4)
O24 0.123(6) 0.075(3) 0.059(3) 0.022(2) 0.023(3) 0.041(4)
Zn1 0.0608(6) 0.0419(4) 0.0363(3) 0.0002(3) 0.0020(3) 0.0029(4)
Zn2 0.0592(6) 0.0427(4) 0.0401(3) 0.0002(3) 0.0044(3) 0.0025(4)
Zn3 0.0529(5) 0.0427(4) 0.0364(3) 0.0004(3) 0.0009(3) -0.0001(4)

loop_
_atom_type_symbol
_atom_type_description
_atom_type_scat_dispersion_real
_atom_type_scat_dispersion_imag
_atom_type_scat_source
C C 0.0033 0.0016 'International Tables Vol C Tables 4.2.6.8 and 6.1.1.4'
H H 0.0000 0.0000 'International Tables Vol C Tables 4.2.6.8 and 6.1.1.4'
O O 0.0106 0.0060 'International Tables Vol C Tables 4.2.6.8 and 6.1.1.4'
N N 0.0061 0.0033 'International Tables Vol C Tables 4.2.6.8 and 6.1.1.4'
Zn Zn 0.2839 1.4301 'International Tables Vol C Tables 4.2.6.8 and 6.1.1.4'

loop_
_geom_angle_atom_site_label_1
_geom_angle_atom_site_label_2
_geom_angle_atom_site_label_3
_geom_angle
_geom_angle_site_symmetry_1
_geom_angle_site_symmetry_3
C67 C1 C24 119.8(7) . .
C67 C1 C18 117.0(7) . .
C24 C1 C18 123.1(6) . .
O19 C2 N12 125.6(5) . .
O19 C2 C57 122.1(6) . .
N12 C2 C57 112.3(6) . .
C53 C3 C38 119.0(5) . .
C53 C3 C83 118.6(5) . .
C38 C3 C83 122.4(5) . .
C30 C4 C72 118.8(6) . .
C30 C4 C5 124.1(6) . .
C72 C4 C5 117.0(6) . .
O10 C5 O9 123.6(7) . .
O10 C5 C4 121.5(5) . .
O9 C5 C4 114.9(6) . .
C59 C6 C28 119.5(7) . .
C59 C6 H6 120.3 . .
C28 C6 H6 120.3 . .
O21 C7 N2 123.7(5) . .
O21 C7 C38 122.6(6) . .
N2 C7 C38 113.7(5) . .
C36 C8 C40 117.8(7) . .
C36 C8 H8 121.1 . .
C40 C8 H8 121.1 . .
O8 C9 O7 125.5(8) . .
O8 C9 C28 121.8(6) . .
O7 C9 C28 112.7(7) . .
C19 C10 C43 118.3(7) . .
C19 C10 C15 121.1(7) . .
C43 C10 C15 120.6(6) . .
C40 C11 C77 119.8(7) . .
C40 C11 H11 120.1 . .
C77 C11 H11 120.1 . .
C56 C12 N12 119.0(6) . .
C56 C12 C58 118.9(6) . .
N12 C12 C58 122.0(6) . .
C44 C13 C51 116.6(6) . .
C44 C13 C81 124.4(5) . .
C51 C13 C81 118.8(6) . .
N9 C14 C49 123.4(6) . .
N9 C14 H14 118.3 . .
C49 C14 H14 118.3 . .
O14 C15 O13 123.4(7) . .
O14 C15 C10 119.5(7) . .
O13 C15 C10 117.0(6) . .
O20 C16 N13 121.9(5) . .
O20 C16 C26 123.0(5) . .
N13 C16 C26 115.1(5) . .
C88 C17 C61 118.7(5) . .
C88 C17 C26 122.9(5) . .
C61 C17 C26 118.4(5) . .
O2 C18 O1 123.2(7) . .
O2 C18 C1 122.4(6) . .
O1 C18 C1 114.4(6) . .
C10 C19 C48 116.9(7) . .
C10 C19 H19 121.5 . .
C48 C19 H19 121.5 . .
O15 C20 O16 127.1(13) . .
O15 C20 C63 115.6(12) . .
O16 C20 C63 116.8(12) . .
O15 C20 Zn3 53.9(8) . 1_455
O16 C20 Zn3 74.0(8) . 1_455
C63 C20 Zn3 169.1(9) . 1_455
C25 C21 C53 119.8(5) . .
C25 C21 C71 114.6(5) . .
C53 C21 C71 125.5(6) . .
N1 C22 C90 125.0(7) . .
N1 C22 H22 117.5 . .
C90 C22 H22 117.5 . .
O4 C23 O3 120.8(7) . .
O4 C23 C27 120.9(6) . .
O3 C23 C27 118.3(6) . .
C27 C24 C1 122.2(6) . .
C27 C24 H24 118.9 . .
C1 C24 H24 118.9 . .
C21 C25 C50 121.7(6) . .
C21 C25 H25 119.2 . .
C50 C25 H25 119.2 . .
C62 C26 C17 120.5(5) . .
C62 C26 C16 119.4(6) . .
C17 C26 C16 119.7(6) . .
C45 C27 C24 118.8(6) . .
C45 C27 C23 119.5(6) . .
C24 C27 C23 121.6(6) . .
C6 C28 C30 116.9(7) . .
C6 C28 C9 118.5(6) . .
C30 C28 C9 124.6(6) . .
C42 C29 C66 119.8(6) . .
C42 C29 H29 120.1 . .
C66 C29 H29 120.1 . .
C4 C30 C28 123.7(6) . .
C4 C30 H30 118.2 . .
C28 C30 H30 118.2 . .
O24 C31 N8 122.1(6) . .
O24 C31 C81 121.5(6) . .
N8 C31 C81 116.4(6) . .
N4 C32 C47 123.7(7) . .
N4 C32 H32 118.1 . .
C47 C32 H32 118.1 . .
C54 C33 C61 121.8(6) . .
C54 C33 H33 119.1 . .
C61 C33 H33 119.1 . .
C49 C34 C75 117.1(5) . .
C49 C34 N8 124.3(5) . .
C75 C34 N8 118.6(5) . .
C76 C35 C51 121.1(6) . .
C76 C35 C68 119.9(6) . .
C51 C35 C68 119.0(6) . .
N6 C36 C8 124.3(7) . .
N6 C36 H36 117.8 . .
C8 C36 H36 117.8 . .
N11 C37 C56 123.7(7) . .
N11 C37 H37 118.2 . .
C56 C37 H37 118.2 . .
C50 C38 C3 120.4(5) . .
C50 C38 C7 118.1(5) . .
C3 C38 C7 121.2(5) . .
C84 C39 C53 122.4(6) . .
C84 C39 H39 118.8 . .
C53 C39 H39 118.8 . .
C11 C40 N7 122.9(7) . .
C11 C40 C8 118.3(6) . .
N7 C40 C8 118.8(7) . .
C83 C41 C84 119.9(6) . .
C83 C41 H41 120.1 . .
C84 C41 H41 120.1 . .
C60 C42 C29 117.7(5) . .
C60 C42 N13 124.5(5) . .
C29 C42 N13 117.8(5) . .
C63 C43 C10 124.6(7) . .
C63 C43 H43 117.7 . .
C10 C43 H43 117.7 . .
C46 C44 C13 122.2(6) . .
C46 C44 H44 118.9 . .
C13 C44 H44 118.9 . .
C27 C45 C73 118.1(7) . .
C27 C45 H45 120.9 . .
C73 C45 H45 120.9 . .
C44 C46 C79 121.5(8) . .
C44 C46 H46 119.2 . .
C79 C46 H46 119.2 . .
C32 C47 C87 119.0(7) . .
C32 C47 H47 120.5 . .
C87 C47 H47 120.5 . .
C89 C48 C19 123.8(6) . .
C89 C48 N10 118.9(8) . .
C19 C48 N10 117.3(7) . .
C34 C49 C14 119.6(5) . .
C34 C49 H49 120.2 . .
C14 C49 H49 120.2 . .
C38 C50 C25 119.5(6) . .
C38 C50 H50 120.2 . .
C25 C50 H50 120.2 . .
C35 C51 C74 121.6(6) . .
C35 C51 C13 118.7(6) . .
C74 C51 C13 119.7(6) . .
C90 C52 C86 117.7(6) . .
C90 C52 N2 120.3(6) . .
C86 C52 N2 122.0(7) . .
C39 C53 C3 117.4(5) . .
C39 C53 C21 123.2(5) . .
C3 C53 C21 119.4(5) . .
C33 C54 C82 121.0(7) . .
C33 C54 H54 119.5 . .
C82 C54 H54 119.5 . .
N4 C55 C64 123.0(7) . .
N4 C55 H55 118.5 . .
C64 C55 H55 118.5 . .
C12 C56 C37 119.2(7) . .
C12 C56 H56 120.4 . .
C37 C56 H56 120.4 . .
C85 C57 C61 120.9(5) . .
C85 C57 C2 119.4(6) . .
C61 C57 C2 119.6(5) . .
C70 C58 C12 117.3(7) . .
C70 C58 H58 121.3 . .
C12 C58 H58 121.3 . .
C6 C59 C72 123.5(6) . .
C6 C59 N15 118.1(7) . .
C72 C59 N15 118.3(7) . .
C42 C60 C78 118.4(5) . .
C42 C60 H60 120.8 . .
C78 C60 H60 120.8 . .
C33 C61 C17 118.1(6) . .
C33 C61 C57 123.4(5) . .
C17 C61 C57 118.5(5) . .
C26 C62 C85 120.5(6) . .
C26 C62 H62 119.8 . .
C85 C62 H62 119.7 . .
C89 C63 C43 116.1(7) . .
C89 C63 C20 120.8(9) . .
C43 C63 C20 123.1(8) . .
C55 C64 C87 119.7(7) . .
C55 C64 H64 120.2 . .
C87 C64 H64 120.2 . .
N1 C65 C86 125.8(7) . .
N1 C65 H65 117.1 . .
C86 C65 H65 117.1 . .
N14 C66 C29 123.6(6) . .
N14 C66 H66 118.2 . .
C29 C66 H66 118.2 . .
C1 C67 C73 116.4(7) . .
C1 C67 H67 121.8 . .
C73 C67 H67 121.8 . .
O23 C68 N7 123.2(6) . .
O23 C68 C35 120.4(7) . .
N7 C68 C35 116.2(7) . .
N9 C69 C75 124.1(6) . .
N9 C69 H69 118.0 . .
C75 C69 H69 118.0 . .
N11 C70 C58 123.7(7) . .
N11 C70 H70 118.2 . .
C58 C70 H70 118.2 . .
O22 C71 N3 123.4(6) . .
O22 C71 C21 120.0(6) . .
N3 C71 C21 116.2(7) . .
C59 C72 C4 117.6(7) . .
C59 C72 H72 121.2 . .
C4 C72 H72 121.2 . .
C45 C73 C67 124.4(6) . .
C45 C73 N5 117.3(7) . .
C67 C73 N5 118.3(7) . .
C79 C74 C51 120.5(6) . .
C79 C74 H74 119.8 . .
C51 C74 H74 119.8 . .
C69 C75 C34 119.9(6) . .
C69 C75 H75 120.0 . .
C34 C75 H75 120.0 . .
C35 C76 C80 121.0(6) . .
C35 C76 H76 119.5 . .
C80 C76 H76 119.5 . .
N6 C77 C11 122.4(7) . .
N6 C77 H77 118.8 . .
C11 C77 H77 118.8 . .
N14 C78 C60 125.2(6) . .
N14 C78 H78 117.4 . .
C60 C78 H78 117.4 . .
C74 C79 C46 119.4(7) . .
C74 C79 H79 120.3 . .
C46 C79 H79 120.3 . .
C81 C80 C76 120.3(6) . .
C81 C80 H80 119.9 . .
C76 C80 H80 119.9 . .
C80 C81 C13 120.0(5) . .
C80 C81 C31 120.5(6) . .
C13 C81 C31 119.5(6) . .
C88 C82 C54 119.7(7) . .
C88 C82 H82 120.2 . .
C54 C82 H82 120.2 . .
C41 C83 C3 121.5(6) . .
C41 C83 H83 119.2 . .
C3 C83 H83 119.2 . .
C39 C84 C41 120.2(6) . .
C39 C84 H84 119.9 . .
C41 C84 H84 119.9 . .
C57 C85 C62 121.1(6) . .
C57 C85 H85 119.4 . .
C62 C85 H85 119.4 . .
C52 C86 C65 118.2(8) . .
C52 C86 H86 120.9 . .
C65 C86 H86 120.9 . .
C64 C87 C47 117.7(6) . .
C64 C87 N3 123.2(6) . .
C47 C87 N3 119.1(6) . .
C82 C88 C17 120.8(6) . .
C82 C88 H88 119.6 . .
C17 C88 H88 119.6 . .
C48 C89 C63 120.2(8) . .
C48 C89 H89 119.9 . .
C63 C89 H89 119.9 . .
C52 C90 C22 119.8(7) . .
C52 C90 H90 120.1 . .
C22 C90 H90 120.1 . .
C65 N1 C22 113.0(6) . .
C65 N1 Zn1 121.3(5) . .
C22 N1 Zn1 125.6(5) . .
C7 N2 C52 125.1(5) . .
C7 N2 H2 117.6 . .
C52 N2 H2 117.3 . .
C71 N3 C87 125.1(6) . .
C71 N3 H3 117.5 . .
C87 N3 H3 117.4 . .
C32 N4 C55 116.7(5) . .
C32 N4 Zn1 122.6(5) . 8_565
C55 N4 Zn1 120.6(5) . 8_565
O5 N5 O6 125.1(7) . .
O5 N5 C73 117.6(8) . .
O6 N5 C73 117.3(8) . .
C36 N6 C77 117.3(5) . .
C36 N6 Zn2 122.8(5) . .
C77 N6 Zn2 119.8(4) . .
C68 N7 C40 125.1(6) . .
C68 N7 H7 117.4 . .
C40 N7 H7 117.5 . .
C31 N8 C34 126.3(5) . .
C31 N8 H8A 116.8 . .
C34 N8 H8A 116.9 . .
C69 N9 C14 115.7(5) . .
C69 N9 Zn2 120.9(4) . 8_565
C14 N9 Zn2 123.1(4) . 8_565
O17 N10 O18 123.9(9) . .
O17 N10 C48 116.8(10) . .
O18 N10 C48 119.3(9) . .
C37 N11 C70 117.2(5) . .
C37 N11 Zn3 123.5(5) . .
C70 N11 Zn3 119.2(4) . .
C2 N12 C12 124.9(5) . .
C2 N12 H12 117.6 . .
C12 N12 H12 117.5 . .
C16 N13 C42 127.4(5) . .
C16 N13 H13 116.3 . .
C42 N13 H13 116.3 . .
C66 N14 C78 115.3(5) . .
C66 N14 Zn3 123.2(4) . 8_565
C78 N14 Zn3 121.5(4) . 8_565
O12 N15 O11 126.0(7) . .
O12 N15 C59 116.1(8) . .
O11 N15 C59 117.9(8) . .
C18 O1 Zn1 118.5(5) . .
C23 O3 Zn2 111.6(4) . .
C9 O7 Zn1 123.1(5) . .
C5 O9 Zn3 106.7(5) . .
C15 O13 Zn2 116.4(4) . .
C20 O15 Zn3 99.5(10) . 1_455
O7 Zn1 O1 130.30(19) . .
O7 Zn1 N1 101.8(2) . .
O1 Zn1 N1 108.1(2) . .
O7 Zn1 N4 106.9(2) . 8_566
O1 Zn1 N4 100.4(2) . 8_566
N1 Zn1 N4 108.1(2) . 8_566
O13 Zn2 O3 115.1(2) . .
O13 Zn2 N9 110.8(2) . 8_566
O3 Zn2 N9 110.1(2) . 8_566
O13 Zn2 N6 110.0(2) . .
O3 Zn2 N6 100.23(19) . .
N9 Zn2 N6 110.14(18) 8_566 .
O9 Zn3 N11 106.7(2) . .
O9 Zn3 N14 95.0(2) . 8_566
N11 Zn3 N14 104.67(19) . 8_566
O9 Zn3 O15 152.7(3) . 1_655
N11 Zn3 O15 92.8(3) . 1_655
N14 Zn3 O15 98.3(3) 8_566 1_655
O9 Zn3 C20 126.6(4) . 1_655
N11 Zn3 C20 115.8(3) . 1_655
N14 Zn3 C20 103.5(2) 8_566 1_655
O15 Zn3 C20 26.6(3) 1_655 1_655

loop_
_geom_bond_atom_site_label_1
_geom_bond_atom_site_label_2
_geom_bond_distance
_geom_bond_site_symmetry_2
C1 C67 1.383(8) .
C1 C24 1.408(9) .
C1 C18 1.507(9) .
C2 O19 1.228(8) .
C2 N12 1.353(8) .
C2 C57 1.492(7) .
C3 C53 1.402(7) .
C3 C38 1.418(8) .
C3 C83 1.420(8) .
C4 C30 1.375(9) .
C4 C72 1.393(8) .
C4 C5 1.507(9) .
C5 O10 1.238(7) .
C5 O9 1.260(7) .
C6 C59 1.370(10) .
C6 C28 1.391(8) .
C6 H6 0.9300 .
C7 O21 1.191(7) .
C7 N2 1.369(8) .
C7 C38 1.499(7) .
C8 C36 1.389(8) .
C8 C40 1.401(10) .
C8 H8 0.9300 .
C9 O8 1.223(8) .
C9 O7 1.253(7) .
C9 C28 1.515(10) .
C10 C19 1.366(8) .
C10 C43 1.404(10) .
C10 C15 1.497(10) .
C11 C40 1.375(9) .
C11 C77 1.386(8) .
C11 H11 0.9300 .
C12 C56 1.358(9) .
C12 N12 1.391(7) .
C12 C58 1.402(9) .
C13 C44 1.414(9) .
C13 C51 1.415(8) .
C13 C81 1.422(8) .
C14 N9 1.349(7) .
C14 C49 1.381(8) .
C14 H14 0.9300 .
C15 O14 1.228(7) .
C15 O13 1.302(8) .
C16 O20 1.206(7) .
C16 N13 1.363(7) .
C16 C26 1.464(7) .
C17 C88 1.407(8) .
C17 C61 1.416(7) .
C17 C26 1.443(8) .
C18 O2 1.237(7) .
C18 O1 1.271(7) .
C19 C48 1.420(9) .
C19 H19 0.9300 .
C20 O15 1.149(13) .
C20 O16 1.231(13) .
C20 C63 1.567(13) .
C20 Zn3 2.533(12) 1_455
C21 C25 1.341(8) .
C21 C53 1.427(8) .
C21 C71 1.513(8) .
C22 N1 1.299(8) .
C22 C90 1.371(9) .
C22 H22 0.9300 .
C23 O4 1.262(8) .
C23 O3 1.264(7) .
C23 C27 1.494(9) .
C24 C27 1.385(9) .
C24 H24 0.9300 .
C25 C50 1.411(8) .
C25 H25 0.9300 .
C26 C62 1.350(8) .
C27 C45 1.387(8) .
C28 C30 1.397(9) .
C29 C42 1.354(8) .
C29 C66 1.364(8) .
C29 H29 0.9300 .
C30 H30 0.9300 .
C31 O24 1.210(7) .
C31 N8 1.370(8) .
C31 C81 1.502(8) .
C32 N4 1.330(8) .
C32 C47 1.370(8) .
C32 H32 0.9300 .
C33 C54 1.338(9) .
C33 C61 1.394(8) .
C33 H33 0.9300 .
C34 C49 1.356(8) .
C34 C75 1.378(8) .
C34 N8 1.402(7) .
C35 C76 1.321(9) .
C35 C51 1.415(9) .
C35 C68 1.512(8) .
C36 N6 1.325(8) .
C36 H36 0.9300 .
C37 N11 1.305(8) .
C37 C56 1.369(8) .
C37 H37 0.9300 .
C38 C50 1.369(8) .
C39 C84 1.333(9) .
C39 C53 1.404(8) .
C39 H39 0.9300 .
C40 N7 1.381(7) .
C41 C83 1.329(8) .
C41 C84 1.395(9) .
C41 H41 0.9300 .
C42 C60 1.354(8) .
C42 N13 1.398(6) .
C43 C63 1.396(10) .
C43 H43 0.9300 .
C44 C46 1.325(9) .
C44 H44 0.9300 .
C45 C73 1.385(10) .
C45 H45 0.9300 .
C46 C79 1.391(10) .
C46 H46 0.9300 .
C47 C87 1.378(9) .
C47 H47 0.9300 .
C48 C89 1.364(10) .
C48 N10 1.445(9) .
C49 H49 0.9300 .
C50 H50 0.9300 .
C51 C74 1.416(9) .
C52 C90 1.316(9) .
C52 C86 1.318(9) .
C52 N2 1.409(7) .
C54 C82 1.384(9) .
C54 H54 0.9300 .
C55 N4 1.339(9) .
C55 C64 1.367(9) .
C55 H55 0.9300 .
C56 H56 0.9300 .
C57 C85 1.346(8) .
C57 C61 1.426(9) .
C58 C70 1.362(9) .
C58 H58 0.9300 .
C59 C72 1.387(9) .
C59 N15 1.462(8) .
C60 C78 1.358(8) .
C60 H60 0.9300 .
C62 C85 1.401(8) .
C62 H62 0.9300 .
C63 C89 1.374(10) .
C64 C87 1.375(9) .
C64 H64 0.9300 .
C65 N1 1.282(8) .
C65 C86 1.396(10) .
C65 H65 0.9300 .
C66 N14 1.310(7) .
C66 H66 0.9300 .
C67 C73 1.402(10) .
C67 H67 0.9300 .
C68 O23 1.223(8) .
C68 N7 1.347(9) .
C69 N9 1.313(7) .
C69 C75 1.368(8) .
C69 H69 0.9300 .
C70 N11 1.355(8) .
C70 H70 0.9300 .
C71 O22 1.213(8) .
C71 N3 1.364(9) .
C72 H72 0.9300 .
C73 N5 1.471(8) .
C74 C79 1.354(10) .
C74 H74 0.9300 .
C75 H75 0.9300 .
C76 C80 1.417(8) .
C76 H76 0.9300 .
C77 N6 1.351(8) .
C77 H77 0.9300 .
C78 N14 1.319(7) .
C78 H78 0.9300 .
C79 H79 0.9300 .
C80 C81 1.354(9) .
C80 H80 0.9300 .
C82 C88 1.361(9) .
C82 H82 0.9300 .
C83 H83 0.9300 .
C84 H84 0.9300 .
C85 H85 0.9300 .
C86 H86 0.9300 .
C87 N3 1.393(7) .
C88 H88 0.9300 .
C89 H89 0.9300 .
C90 H90 0.9300 .
N1 Zn1 1.997(5) .
N2 H2 0.8600 .
N3 H3 0.8600 .
N4 Zn1 2.035(5) 8_565
N5 O5 1.217(9) .
N5 O6 1.232(9) .
N6 Zn2 2.044(5) .
N7 H7 0.8600 .
N8 H8A 0.8600 .
N9 Zn2 2.036(4) 8_565
N10 O17 1.205(10) .
N10 O18 1.212(10) .
N11 Zn3 2.021(5) .
N12 H12 0.8600 .
N13 H13 0.8600 .
N14 Zn3 2.031(4) 8_565
N15 O12 1.208(9) .
N15 O11 1.226(9) .
O1 Zn1 1.945(5) .
O3 Zn2 1.971(5) .
O7 Zn1 1.919(5) .
O9 Zn3 2.001(5) .
O13 Zn2 1.947(5) .
O15 Zn3 2.075(10) 1_455
Zn1 N4 2.035(5) 8_566
Zn2 N9 2.036(4) 8_566
Zn3 N14 2.031(4) 8_566
Zn3 O15 2.075(10) 1_655
Zn3 C20 2.533(12) 1_655

loop_
_geom_torsion_atom_site_label_1
_geom_torsion_atom_site_label_2
_geom_torsion_atom_site_label_3
_geom_torsion_atom_site_label_4
_geom_torsion
_geom_torsion_site_symmetry_1
_geom_torsion_site_symmetry_4
C30 C4 C5 O10 -143.1(6) . .
C72 C4 C5 O10 39.6(8) . .
C30 C4 C5 O9 38.6(8) . .
C72 C4 C5 O9 -138.7(6) . .
C19 C10 C15 O14 -167.6(5) . .
C43 C10 C15 O14 14.0(8) . .
C19 C10 C15 O13 11.4(8) . .
C43 C10 C15 O13 -167.0(5) . .
C67 C1 C18 O2 55.4(8) . .
C24 C1 C18 O2 -128.3(6) . .
C67 C1 C18 O1 -122.8(6) . .
C24 C1 C18 O1 53.5(8) . .
C43 C10 C19 C48 -1.4(8) . .
C15 C10 C19 C48 -179.8(5) . .
C67 C1 C24 C27 1.3(8) . .
C18 C1 C24 C27 -174.9(5) . .
C53 C21 C25 C50 -3.1(11) . .
C71 C21 C25 C50 -179.3(7) . .
C88 C17 C26 C62 174.6(7) . .
C61 C17 C26 C62 -1.7(10) . .
C88 C17 C26 C16 -12.4(10) . .
C61 C17 C26 C16 171.4(7) . .
O20 C16 C26 C62 133.5(8) . .
N13 C16 C26 C62 -44.5(10) . .
O20 C16 C26 C17 -39.7(12) . .
N13 C16 C26 C17 142.3(7) . .
C1 C24 C27 C45 2.8(8) . .
C1 C24 C27 C23 179.9(5) . .
O4 C23 C27 C45 33.0(8) . .
O3 C23 C27 C45 -148.9(6) . .
O4 C23 C27 C24 -144.0(6) . .
O3 C23 C27 C24 34.1(8) . .
C59 C6 C28 C30 -1.1(8) . .
C59 C6 C28 C9 176.5(5) . .
O8 C9 C28 C6 20.0(8) . .
O7 C9 C28 C6 -161.5(5) . .
O8 C9 C28 C30 -162.6(6) . .
O7 C9 C28 C30 15.9(8) . .
C72 C4 C30 C28 -0.7(8) . .
C5 C4 C30 C28 -178.0(5) . .
C6 C28 C30 C4 1.7(8) . .
C9 C28 C30 C4 -175.8(5) . .
C40 C8 C36 N6 1.4(10) . .
C53 C3 C38 C50 -1.5(11) . .
C83 C3 C38 C50 176.0(7) . .
C53 C3 C38 C7 -175.9(7) . .
C83 C3 C38 C7 1.6(11) . .
O21 C7 C38 C50 -136.0(9) . .
N2 C7 C38 C50 46.5(10) . .
O21 C7 C38 C3 38.5(12) . .
N2 C7 C38 C3 -139.0(7) . .
C77 C11 C40 N7 -174.6(6) . .
C77 C11 C40 C8 4.1(10) . .
C36 C8 C40 C11 -4.3(9) . .
C36 C8 C40 N7 174.5(5) . .
C66 C29 C42 C60 1.1(12) . .
C66 C29 C42 N13 -178.0(7) . .
C19 C10 C43 C63 0.6(8) . .
C15 C10 C43 C63 179.0(5) . .
C51 C13 C44 C46 -0.8(13) . .
C81 C13 C44 C46 -174.8(8) . .
C24 C27 C45 C73 -2.9(8) . .
C23 C27 C45 C73 180.0(5) . .
C13 C44 C46 C79 -1.4(15) . .
N4 C32 C47 C87 1.4(11) . .
C10 C19 C48 C89 1.8(9) . .
C10 C19 C48 N10 -176.5(5) . .
C75 C34 C49 C14 4.1(12) . .
N8 C34 C49 C14 -176.7(7) . .
N9 C14 C49 C34 -1.8(13) . .
C3 C38 C50 C25 2.9(11) . .
C7 C38 C50 C25 177.5(7) . .
C21 C25 C50 C38 -0.6(11) . .
C76 C35 C51 C74 -177.2(8) . .
C68 C35 C51 C74 4.2(12) . .
C76 C35 C51 C13 4.4(12) . .
C68 C35 C51 C13 -174.1(7) . .
C44 C13 C51 C35 -178.4(7) . .
C81 C13 C51 C35 -4.1(11) . .
C44 C13 C51 C74 3.2(11) . .
C81 C13 C51 C74 177.5(7) . .
C84 C39 C53 C3 -1.2(12) . .
C84 C39 C53 C21 179.1(8) . .
C38 C3 C53 C39 178.2(7) . .
C83 C3 C53 C39 0.5(10) . .
C38 C3 C53 C21 -2.1(10) . .
C83 C3 C53 C21 -179.8(7) . .
C25 C21 C53 C39 -175.9(7) . .
C71 C21 C53 C39 -0.1(12) . .
C25 C21 C53 C3 4.4(11) . .
C71 C21 C53 C3 -179.8(7) . .
C61 C33 C54 C82 -0.6(14) . .
N12 C12 C56 C37 178.7(6) . .
C58 C12 C56 C37 -3.2(10) . .
N11 C37 C56 C12 3.4(12) . .
O19 C2 C57 C85 -112.3(9) . .
N12 C2 C57 C85 66.5(10) . .
O19 C2 C57 C61 64.2(11) . .
N12 C2 C57 C61 -117.0(7) . .
C56 C12 C58 C70 1.7(10) . .
N12 C12 C58 C70 179.7(6) . .
C28 C6 C59 C72 -0.4(9) . .
C28 C6 C59 N15 178.7(5) . .
C29 C42 C60 C78 0.5(12) . .
N13 C42 C60 C78 179.5(8) . .
C54 C33 C61 C17 -0.5(12) . .
C54 C33 C61 C57 177.7(8) . .
C88 C17 C61 C33 1.9(10) . .
C26 C17 C61 C33 178.4(6) . .
C88 C17 C61 C57 -176.4(7) . .
C26 C17 C61 C57 0.0(10) . .
C85 C57 C61 C33 -175.6(7) . .
C2 C57 C61 C33 7.9(11) . .
C85 C57 C61 C17 2.6(11) . .
C2 C57 C61 C17 -173.8(7) . .
C17 C26 C62 C85 0.8(11) . .
C16 C26 C62 C85 -172.3(7) . .
C10 C43 C63 C89 0.0(9) . .
C10 C43 C63 C20 -176.6(5) . .
O15 C20 C63 C89 -164.9(8) . .
O16 C20 C63 C89 22.2(10) . .
Zn3 C20 C63 C89 -150(3) 1_455 .
O15 C20 C63 C43 11.5(11) . .
O16 C20 C63 C43 -161.3(8) . .
Zn3 C20 C63 C43 26(3) 1_455 .
N4 C55 C64 C87 -1.0(13) . .
C42 C29 C66 N14 -1.9(14) . .
C24 C1 C67 C73 -5.0(8) . .
C18 C1 C67 C73 171.4(5) . .
C76 C35 C68 O23 -115.7(10) . .
C51 C35 C68 O23 62.9(11) . .
C76 C35 C68 N7 68.6(10) . .
C51 C35 C68 N7 -112.8(8) . .
C12 C58 C70 N11 -0.3(11) . .
C25 C21 C71 O22 39.0(11) . .
C53 C21 C71 O22 -136.9(8) . .
C25 C21 C71 N3 -134.0(7) . .
C53 C21 C71 N3 50.1(10) . .
C6 C59 C72 C4 1.4(9) . .
N15 C59 C72 C4 -177.7(5) . .
C30 C4 C72 C59 -0.8(8) . .
C5 C4 C72 C59 176.6(5) . .
C27 C45 C73 C67 -1.1(10) . .
C27 C45 C73 N5 178.1(6) . .
C1 C67 C73 C45 5.1(10) . .
C1 C67 C73 N5 -174.1(6) . .
C35 C51 C74 C79 178.1(9) . .
C13 C51 C74 C79 -3.6(13) . .
N9 C69 C75 C34 -0.1(14) . .
C49 C34 C75 C69 -3.3(13) . .
N8 C34 C75 C69 177.5(8) . .
C51 C35 C76 C80 -1.8(13) . .
C68 C35 C76 C80 176.7(7) . .
C40 C11 C77 N6 -0.9(10) . .
C42 C60 C78 N14 -1.5(14) . .
C51 C74 C79 C46 1.4(15) . .
C44 C46 C79 C74 1.1(16) . .
C35 C76 C80 C81 -1.1(13) . .
C76 C80 C81 C13 1.4(12) . .
C76 C80 C81 C31 -179.7(7) . .
C44 C13 C81 C80 175.1(8) . .
C51 C13 C81 C80 1.2(11) . .
C44 C13 C81 C31 -3.8(12) . .
C51 C13 C81 C31 -177.7(7) . .
O24 C31 C81 C80 138.8(9) . .
N8 C31 C81 C80 -40.3(11) . .
O24 C31 C81 C13 -42.2(12) . .
N8 C31 C81 C13 138.7(7) . .
C33 C54 C82 C88 0.3(14) . .
C84 C41 C83 C3 1.6(12) . .
C53 C3 C83 C41 -0.8(11) . .
C38 C3 C83 C41 -178.4(7) . .
C53 C39 C84 C41 2.0(13) . .
C83 C41 C84 C39 -2.2(13) . .
C61 C57 C85 C62 -3.6(12) . .
C2 C57 C85 C62 172.8(7) . .
C26 C62 C85 C57 1.9(12) . .
C90 C52 C86 C65 -1.7(16) . .
N2 C52 C86 C65 176.2(9) . .
N1 C65 C86 C52 -5.0(19) . .
C55 C64 C87 C47 3.8(12) . .
C55 C64 C87 N3 -178.3(7) . .
C32 C47 C87 C64 -4.0(11) . .
C32 C47 C87 N3 178.0(6) . .
C54 C82 C88 C17 1.2(13) . .
C61 C17 C88 C82 -2.3(11) . .
C26 C17 C88 C82 -178.6(7) . .
C19 C48 C89 C63 -1.3(10) . .
N10 C48 C89 C63 177.0(6) . .
C43 C63 C89 C48 0.3(9) . .
C20 C63 C89 C48 177.0(6) . .
C86 C52 C90 C22 3.8(16) . .
N2 C52 C90 C22 -174.2(9) . .
N1 C22 C90 C52 0.2(18) . .
C86 C65 N1 C22 8.6(16) . .
C86 C65 N1 Zn1 -167.0(9) . .
C90 C22 N1 C65 -6.2(15) . .
C90 C22 N1 Zn1 169.2(8) . .
O21 C7 N2 C52 7.4(13) . .
C38 C7 N2 C52 -175.1(7) . .
C90 C52 N2 C7 158.6(9) . .
C86 C52 N2 C7 -19.3(13) . .
O22 C71 N3 C87 4.0(12) . .
C21 C71 N3 C87 176.7(6) . .
C64 C87 N3 C71 22.2(11) . .
C47 C87 N3 C71 -159.9(7) . .
C47 C32 N4 C55 1.4(11) . .
C47 C32 N4 Zn1 -177.9(5) . 8_565
C64 C55 N4 C32 -1.7(12) . .
C64 C55 N4 Zn1 177.7(6) . 8_565
C45 C73 N5 O5 171.0(7) . .
C67 C73 N5 O5 -9.8(11) . .
C45 C73 N5 O6 -9.5(10) . .
C67 C73 N5 O6 169.7(7) . .
C8 C36 N6 C77 1.8(9) . .
C8 C36 N6 Zn2 -174.1(5) . .
C11 C77 N6 C36 -2.1(9) . .
C11 C77 N6 Zn2 173.9(5) . .
O23 C68 N7 C40 5.9(13) . .
C35 C68 N7 C40 -178.6(7) . .
C11 C40 N7 C68 29.1(11) . .
C8 C40 N7 C68 -149.7(7) . .
O24 C31 N8 C34 -1.5(13) . .
C81 C31 N8 C34 177.6(7) . .
C49 C34 N8 C31 22.0(12) . .
C75 C34 N8 C31 -158.8(8) . .
C75 C69 N9 C14 2.5(12) . .
C75 C69 N9 Zn2 -171.4(7) . 8_565
C49 C14 N9 C69 -1.6(11) . .
C49 C14 N9 Zn2 172.2(6) . 8_565
C89 C48 N10 O17 8.2(10) . .
C19 C48 N10 O17 -173.4(7) . .
C89 C48 N10 O18 -171.6(7) . .
C19 C48 N10 O18 6.8(10) . .
C56 C37 N11 C70 -1.9(10) . .
C56 C37 N11 Zn3 -177.4(6) . .
C58 C70 N11 C37 0.3(10) . .
C58 C70 N11 Zn3 176.1(6) . .
O19 C2 N12 C12 -2.5(13) . .
C57 C2 N12 C12 178.8(7) . .
C56 C12 N12 C2 -153.2(7) . .
C58 C12 N12 C2 28.8(11) . .
O20 C16 N13 C42 3.0(13) . .
C26 C16 N13 C42 -178.9(7) . .
C60 C42 N13 C16 -1.9(12) . .
C29 C42 N13 C16 177.2(8) . .
C29 C66 N14 C78 1.0(12) . .
C29 C66 N14 Zn3 178.5(6) . 8_565
C60 C78 N14 C66 0.7(13) . .
C60 C78 N14 Zn3 -176.8(7) . 8_565
C6 C59 N15 O12 18.0(9) . .
C72 C59 N15 O12 -162.9(6) . .
C6 C59 N15 O11 -161.5(7) . .
C72 C59 N15 O11 17.7(9) . .
O2 C18 O1 Zn1 -21.0(8) . .
C1 C18 O1 Zn1 157.3(4) . .
O4 C23 O3 Zn2 4.7(7) . .
C27 C23 O3 Zn2 -173.4(4) . .
O8 C9 O7 Zn1 -6.3(9) . .
C28 C9 O7 Zn1 175.2(3) . .
O10 C5 O9 Zn3 -10.0(8) . .
C4 C5 O9 Zn3 168.2(4) . .
O14 C15 O13 Zn2 7.9(7) . .
C10 C15 O13 Zn2 -171.0(3) . .
O16 C20 O15 Zn3 -11.5(13) . 1_455
C63 C20 O15 Zn3 176.5(4) . 1_455
C9 O7 Zn1 O1 -24.4(5) . .
C9 O7 Zn1 N1 -150.7(4) . .
C9 O7 Zn1 N4 96.0(5) . 8_566
C18 O1 Zn1 O7 -29.4(5) . .
C18 O1 Zn1 N1 94.5(5) . .
C18 O1 Zn1 N4 -152.4(4) . 8_566
C65 N1 Zn1 O7 -125.6(8) . .
C22 N1 Zn1 O7 59.3(8) . .
C65 N1 Zn1 O1 94.6(8) . .
C22 N1 Zn1 O1 -80.4(8) . .
C65 N1 Zn1 N4 -13.2(8) . 8_566
C22 N1 Zn1 N4 171.8(8) . 8_566
C15 O13 Zn2 O3 174.7(4) . .
C15 O13 Zn2 N9 48.9(4) . 8_566
C15 O13 Zn2 N6 -73.1(4) . .
C23 O3 Zn2 O13 -62.1(4) . .
C23 O3 Zn2 N9 64.0(4) . 8_566
C23 O3 Zn2 N6 -180.0(4) . .
C36 N6 Zn2 O13 -148.2(4) . .
C77 N6 Zn2 O13 36.1(5) . .
C36 N6 Zn2 O3 -26.6(5) . .
C77 N6 Zn2 O3 157.7(4) . .
C36 N6 Zn2 N9 89.5(5) . 8_566
C77 N6 Zn2 N9 -86.3(5) . 8_566
C5 O9 Zn3 N11 88.1(4) . .
C5 O9 Zn3 N14 -164.9(4) . 8_566
C5 O9 Zn3 O15 -45.9(7) . 1_655
C5 O9 Zn3 C20 -54.0(5) . 1_655
C37 N11 Zn3 O9 -139.3(5) . .
C70 N11 Zn3 O9 45.2(5) . .
C37 N11 Zn3 N14 120.8(5) . 8_566
C70 N11 Zn3 N14 -54.7(5) . 8_566
C37 N11 Zn3 O15 21.5(6) . 1_655
C70 N11 Zn3 O15 -154.0(6) . 1_655
C37 N11 Zn3 C20 7.6(6) . 1_655
C70 N11 Zn3 C20 -167.9(5) . 1_655

loop_
_platon_squeeze_void_nr
_platon_squeeze_void_average_x
_platon_squeeze_void_average_y
_platon_squeeze_void_average_z
_platon_squeeze_void_volume
_platon_squeeze_void_count_electrons
_platon_squeeze_void_content
1 -0.009 0.799 0.250 642 126 ' '
2 -0.002 0.299 0.250 642 126 ' '
3 -0.009 0.701 0.750 642 127 ' '
4 -0.002 0.201 0.750 642 125 ' '
